data_4134647
loop_
_publ_author_name
'Chen, Xu-Lang'
'Shen, Yun-Jia'
'Gao, Chao'
'Yang, Jian'
'Sun, Xin'
'Zhang, Xin'
'Yang, Yu-Dong'
'Wei, Gong-Ping'
'Xiang, Jun-Feng'
'Sessler, Jonathan L.'
'Gong, Han-Yuan'

_publ_section_title
;
 Regulating the Structures of Self-Assembled Mechanically Interlocked
 Moleculecular Constructs via Dianion Precursor Substituent Effects.
;
_journal_name_full 'Journal of the American Chemical Society'
_journal_paper_doi 10.1021/jacs.9b13473
_journal_year 2020
_chemical_formula_sum 'C54 H58 Br4 N10 O18'
_chemical_formula_weight 1454.74
_space_group_crystal_system triclinic
_space_group_IT_number 2
_space_group_name_Hall '-P 1'
_space_group_name_H-M_alt 'P -1'
_atom_sites_solution_hydrogens mixed
_audit_creation_method SHELXL-2018/3
_cell_angle_alpha 77.021(5)
_cell_angle_beta 77.706(6)
_cell_angle_gamma 66.522(6)
_cell_formula_units_Z 1
_cell_length_a 10.5126(8)
_cell_length_b 11.5747(7)
_cell_length_c 13.0705(8)
_cell_measurement_reflns_used 4960
_cell_measurement_temperature 100.01(10)
_cell_measurement_theta_max 24.999
_cell_measurement_theta_min 3.500
_cell_volume 1407.86(18)
_computing_cell_refinement 'CrysAlisPro 1.171.39.46e (Rigaku OD, 2018)'
_computing_data_collection 'CrysAlisPro 1.171.39.46e (Rigaku OD, 2018)'
_computing_data_reduction 'CrysAlisPro 1.171.39.46e (Rigaku OD, 2018)'
_computing_structure_refinement 'SHELXL-2018/3 (Sheldrick, 2018)'
_computing_structure_solution 'SHELXT 2014/5 (Sheldrick, 2014)'
_diffrn_ambient_temperature 100.01(10)
_diffrn_detector_area_resol_mean 5.3127
_diffrn_measured_fraction_theta_full 0.997
_diffrn_measured_fraction_theta_max 0.997
_diffrn_measurement_device_type 'SuperNova, Dual, Cu at home/near, AtlasS2'
_diffrn_measurement_method '\w scans'
_diffrn_radiation_type MoK\a
_diffrn_radiation_wavelength 0.71073
_diffrn_reflns_av_R_equivalents 0.0336
_diffrn_reflns_av_unetI/netI 0.0523
_diffrn_reflns_Laue_measured_fraction_full 0.997
_diffrn_reflns_Laue_measured_fraction_max 0.997
_diffrn_reflns_limit_h_max 11
_diffrn_reflns_limit_h_min -12
_diffrn_reflns_limit_k_max 13
_diffrn_reflns_limit_k_min -13
_diffrn_reflns_limit_l_max 15
_diffrn_reflns_limit_l_min -15
_diffrn_reflns_number 10920
_diffrn_reflns_point_group_measured_fraction_full 0.997
_diffrn_reflns_point_group_measured_fraction_max 0.997
_diffrn_reflns_theta_full 24.999
_diffrn_reflns_theta_max 24.999
_diffrn_reflns_theta_min 3.500
_exptl_absorpt_coefficient_mu 2.943
_exptl_absorpt_correction_T_max 1.00000
_exptl_absorpt_correction_T_min 0.97257
_exptl_absorpt_correction_type multi-scan
_exptl_crystal_colour colourless
_exptl_crystal_density_diffrn 1.716
_exptl_crystal_description block
_exptl_crystal_F_000 736
_exptl_crystal_size_max 0.110
_exptl_crystal_size_mid 0.090
_exptl_crystal_size_min 0.060
_refine_diff_density_max 0.403
_refine_diff_density_min -0.392
_refine_diff_density_rms 0.081
_refine_ls_extinction_method none
_refine_ls_goodness_of_fit_ref 1.013
_refine_ls_hydrogen_treatment constr
_refine_ls_matrix_type full
_refine_ls_number_parameters 403
_refine_ls_number_reflns 4960
_refine_ls_number_restraints 0
_refine_ls_restrained_S_all 1.013
_refine_ls_R_factor_all 0.0443
_refine_ls_R_factor_gt 0.0317
_refine_ls_shift/su_max 0.001
_refine_ls_shift/su_mean 0.000
_refine_ls_structure_factor_coef Fsqd
_refine_ls_weighting_details 'w=1/[\s^2^(Fo^2^)+(0.0203P)^2^+0.5000P] where P=(Fo^2^+2Fc^2^)/3'
_refine_ls_weighting_scheme calc
_refine_ls_wR_factor_gt 0.0589
_refine_ls_wR_factor_ref 0.0632
_reflns_Friedel_coverage 0.000
_reflns_number_gt 4131
_reflns_number_total 4960
_reflns_threshold_expression 'I > 2\s(I)'
_cod_data_source_file ja9b13473_si_004.cif
_cod_data_source_block B
_cod_database_code 4134647
_shelx_shelxl_version_number 2018/3
_shelx_space_group_comment
;
The symmetry employed for this shelxl refinement is uniquely defined
by the following loop, which should always be used as a source of
symmetry information in preference to the above space-group names.
They are only intended as comments.
;

loop_
_space_group_symop_operation_xyz
'x, y, z'
'-x, -y, -z'

loop_
_atom_site_label
_atom_site_type_symbol
_atom_site_fract_x
_atom_site_fract_y
_atom_site_fract_z
_atom_site_U_iso_or_equiv
_atom_site_adp_type
_atom_site_occupancy
_atom_site_site_symmetry_order
_atom_site_calc_flag
_atom_site_refinement_flags_posn
_atom_site_refinement_flags_adp
_atom_site_refinement_flags_occupancy
_atom_site_disorder_assembly
_atom_site_disorder_group
O1W O 0.1454(2) 0.4248(2) 0.07632(16) 0.0226(5) Uani 1 1 d G . . . .
H1WB H 0.096630 0.392898 0.056015 0.034 Uiso 1 1 d G U . . .
H1WA H 0.141881 0.406588 0.143345 0.034 Uiso 1 1 d G U . . .
O1 O 0.2382(2) 0.39020(18) 0.45509(15) 0.0166(5) Uani 1 1 d . . . . .
O2W O 0.0915(2) 0.65410(19) 0.43637(18) 0.0217(5) Uani 1 1 d G . . . .
H2WB H 0.143500 0.575532 0.443307 0.033 Uiso 1 1 d G U . . .
H2WA H 0.015445 0.664058 0.416473 0.033 Uiso 1 1 d G U . . .
O2 O 0.4445(2) 0.2746(2) 0.37224(16) 0.0208(5) Uani 1 1 d . . . . .
O3W O 0.0036(3) 0.3164(2) -0.00642(15) 0.0215(5) Uani 1 1 d G . . . .
H3WB H 0.064906 0.284973 -0.056931 0.032 Uiso 1 1 d G U . . .
H3WA H -0.049977 0.391051 -0.029431 0.032 Uiso 1 1 d G U . . .
O3 O 0.2123(2) 0.19545(19) -0.15733(15) 0.0201(5) Uani 1 1 d . . . . .
O4 O 0.2264(2) -0.00813(19) -0.12813(16) 0.0204(5) Uani 1 1 d . . . . .
O4W O 0.1165(2) 0.3793(2) -0.33064(17) 0.0266(6) Uani 1 1 d G . . . .
H4WB H 0.172923 0.376122 -0.388093 0.040 Uiso 1 1 d G U . . .
H4WA H 0.158028 0.323702 -0.281822 0.040 Uiso 1 1 d G U . . .
O5W O 0.0979(2) 0.38823(18) 0.29598(15) 0.0180(5) Uani 1 1 d G . . . .
H5WB H 0.152568 0.383213 0.337613 0.027 Uiso 1 1 d G U . . .
H5WA H 0.020489 0.449532 0.307031 0.027 Uiso 1 1 d G U . . .
N27 N 0.7625(3) 0.2190(2) 0.33268(17) 0.0107(5) Uani 1 1 d . . . . .
N29 N 0.7087(3) 0.3641(2) 0.19695(17) 0.0117(5) Uani 1 1 d . . . . .
N32 N 0.8219(3) 0.0981(2) 0.49402(17) 0.0110(5) Uani 1 1 d . . . . .
N38 N 0.8715(3) -0.0039(2) 0.66283(17) 0.0111(5) Uani 1 1 d . . . . .
N40 N 0.9028(3) 0.0719(2) 0.78764(18) 0.0130(6) Uani 1 1 d . . . . .
C1 C 0.8974(3) 0.1667(3) 0.8494(2) 0.0149(7) Uani 1 1 d . . . . .
H1A H 0.966822 0.203802 0.815234 0.018 Uiso 1 1 calc R U . . .
H1B H 0.919898 0.124594 0.919869 0.018 Uiso 1 1 calc R U . . .
C2 C 0.8706(3) 0.1008(3) 0.6904(2) 0.0130(7) Uani 1 1 d . . . . .
H2A H 0.850690 0.180479 0.648217 0.016 Uiso 1 1 calc R U . . .
C3 C 0.9260(3) -0.0556(3) 0.8239(2) 0.0134(7) Uani 1 1 d . . . . .
H3A H 0.950925 -0.100088 0.889850 0.016 Uiso 1 1 calc R U . . .
C4 C 0.9062(3) -0.1037(3) 0.7470(2) 0.0130(7) Uani 1 1 d . . . . .
H4A H 0.913972 -0.187154 0.749292 0.016 Uiso 1 1 calc R U . . .
C5 C 0.8320(3) -0.0064(3) 0.5651(2) 0.0118(6) Uani 1 1 d . . . . .
C6 C 0.8018(3) -0.1069(3) 0.5520(2) 0.0171(7) Uani 1 1 d . . . . .
H6A H 0.811238 -0.177827 0.604435 0.021 Uiso 1 1 calc R U . . .
C7 C 0.7568(4) -0.0979(3) 0.4577(2) 0.0210(8) Uani 1 1 d . . . . .
H7A H 0.735726 -0.163937 0.445342 0.025 Uiso 1 1 calc R U . . .
C8 C 0.7429(3) 0.0092(3) 0.3815(2) 0.0178(7) Uani 1 1 d . . . . .
H8A H 0.712143 0.017839 0.317604 0.021 Uiso 1 1 calc R U . . .
C9 C 0.7771(3) 0.1028(3) 0.4054(2) 0.0120(6) Uani 1 1 d . . . . .
C10 C 0.7145(3) 0.2479(3) 0.2400(2) 0.0106(6) Uani 1 1 d . . . . .
H10A H 0.689468 0.195161 0.210663 0.013 Uiso 1 1 calc R U . . .
C11 C 0.7891(3) 0.3211(3) 0.3493(2) 0.0129(7) Uani 1 1 d . . . . .
H11A H 0.823524 0.326041 0.407499 0.015 Uiso 1 1 calc R U . . .
C12 C 0.7547(3) 0.4123(3) 0.2633(2) 0.0139(7) Uani 1 1 d . . . . .
H12A H 0.761020 0.492225 0.251329 0.017 Uiso 1 1 calc R U . . .
C13 C 0.6526(3) 0.4333(3) 0.0969(2) 0.0144(7) Uani 1 1 d . . . . .
H13A H 0.646517 0.373256 0.058696 0.017 Uiso 1 1 calc R U . . .
H13B H 0.716655 0.471853 0.052984 0.017 Uiso 1 1 calc R U . . .
C14 C 0.5102(3) 0.5354(3) 0.1159(2) 0.0121(6) Uani 1 1 d . . . . .
C15 C 0.4955(3) 0.6630(3) 0.0902(2) 0.0159(7) Uani 1 1 d . . . . .
H15A H 0.574111 0.684421 0.064405 0.019 Uiso 1 1 calc R U . . .
C16 C 0.3648(3) 0.7581(3) 0.1028(2) 0.0172(7) Uani 1 1 d . . . . .
H16A H 0.356381 0.843048 0.084739 0.021 Uiso 1 1 calc R U . . .
C17 C 0.2457(3) 0.7290(3) 0.1419(2) 0.0114(6) Uani 1 1 d . . . . .
C18 C 0.2607(3) 0.6020(3) 0.1698(2) 0.0127(7) Uani 1 1 d . . . . .
H18A H 0.182232 0.580924 0.197863 0.015 Uiso 1 1 calc R U . . .
C19 C 0.3914(3) 0.5058(3) 0.1564(2) 0.0132(7) Uani 1 1 d . . . . .
H19A H 0.399712 0.420962 0.174663 0.016 Uiso 1 1 calc R U . . .
C20 C 0.3693(3) 0.3574(3) 0.4271(2) 0.0131(7) Uani 1 1 d . . . . .
C21 C 0.4374(3) 0.4306(3) 0.4659(2) 0.0122(6) Uani 1 1 d . . . . .
C22 C 0.4999(3) 0.3855(3) 0.5577(2) 0.0119(6) Uani 1 1 d . . . . .
C23 C 0.5627(3) 0.4527(3) 0.5915(2) 0.0127(7) Uani 1 1 d . . . . .
H23A H 0.605032 0.419579 0.652768 0.015 Uiso 1 1 calc R U . . .
C24 C 0.2672(3) 0.0778(3) -0.1228(2) 0.0129(7) Uani 1 1 d . . . . .
C25 C 0.3920(3) 0.0390(3) -0.0634(2) 0.0097(6) Uani 1 1 d . . . . .
C26 C 0.5204(3) -0.0556(3) -0.0870(2) 0.0102(6) Uani 1 1 d . . . . .
C27 C 0.6264(3) -0.0953(3) -0.0250(2) 0.0106(6) Uani 1 1 d . . . . .
H27A H 0.710817 -0.160277 -0.042620 0.013 Uiso 1 1 calc R U . . .
Br1 Br 0.49587(3) 0.22946(3) 0.64283(2) 0.01501(9) Uani 1 1 d . . . . .
Br2 Br 0.55828(3) -0.13470(3) -0.20926(2) 0.01307(9) Uani 1 1 d . . . . .

loop_
_atom_site_aniso_label
_atom_site_aniso_U_11
_atom_site_aniso_U_22
_atom_site_aniso_U_33
_atom_site_aniso_U_23
_atom_site_aniso_U_13
_atom_site_aniso_U_12
O1W 0.0259(15) 0.0247(13) 0.0194(11) -0.0047(10) -0.0076(10) -0.0085(11)
O1 0.0147(13) 0.0155(11) 0.0224(11) -0.0036(9) -0.0062(9) -0.0063(10)
O2W 0.0179(14) 0.0134(11) 0.0348(13) -0.0029(10) -0.0107(11) -0.0036(10)
O2 0.0235(14) 0.0228(12) 0.0209(11) -0.0118(10) -0.0006(10) -0.0102(11)
O3W 0.0224(14) 0.0184(12) 0.0196(11) -0.0052(9) -0.0027(10) -0.0020(10)
O3 0.0168(13) 0.0179(12) 0.0197(11) 0.0017(9) -0.0070(10) -0.0006(10)
O4 0.0150(13) 0.0242(12) 0.0267(12) -0.0106(10) -0.0049(10) -0.0075(11)
O4W 0.0192(14) 0.0263(13) 0.0198(12) 0.0027(10) -0.0005(10) 0.0022(11)
O5W 0.0190(14) 0.0157(11) 0.0195(11) -0.0023(9) -0.0095(10) -0.0036(10)
N27 0.0096(14) 0.0113(13) 0.0118(12) -0.0037(10) -0.0010(10) -0.0037(11)
N29 0.0110(14) 0.0117(13) 0.0111(12) -0.0024(10) -0.0027(10) -0.0018(11)
N32 0.0104(14) 0.0107(13) 0.0114(12) -0.0030(10) -0.0002(10) -0.0033(11)
N38 0.0114(14) 0.0096(12) 0.0103(12) -0.0028(10) -0.0002(10) -0.0018(11)
N40 0.0116(15) 0.0141(13) 0.0134(13) -0.0045(10) -0.0034(11) -0.0026(11)
C1 0.0165(19) 0.0152(16) 0.0146(15) -0.0036(12) -0.0060(13) -0.0048(14)
C2 0.0172(18) 0.0114(15) 0.0091(14) 0.0006(12) -0.0028(13) -0.0046(14)
C3 0.0123(17) 0.0112(15) 0.0124(15) 0.0031(12) -0.0006(12) -0.0030(14)
C4 0.0092(17) 0.0104(15) 0.0144(15) -0.0003(12) 0.0012(12) -0.0007(13)
C5 0.0084(17) 0.0132(16) 0.0121(15) -0.0044(12) -0.0002(12) -0.0016(13)
C6 0.022(2) 0.0125(16) 0.0156(16) 0.0006(13) -0.0048(14) -0.0057(15)
C7 0.032(2) 0.0150(16) 0.0217(17) -0.0083(14) -0.0050(15) -0.0111(16)
C8 0.022(2) 0.0179(17) 0.0162(16) -0.0032(13) -0.0079(14) -0.0072(15)
C9 0.0091(17) 0.0124(15) 0.0118(15) -0.0025(12) 0.0000(12) -0.0018(13)
C10 0.0070(16) 0.0126(15) 0.0125(15) -0.0064(12) -0.0007(12) -0.0020(13)
C11 0.0127(18) 0.0144(16) 0.0146(15) -0.0078(13) -0.0031(13) -0.0046(14)
C12 0.0151(18) 0.0118(15) 0.0156(15) -0.0046(13) -0.0031(13) -0.0040(14)
C13 0.0164(18) 0.0165(16) 0.0083(14) -0.0026(12) -0.0008(12) -0.0041(14)
C14 0.0147(18) 0.0154(16) 0.0066(14) -0.0032(12) -0.0038(12) -0.0041(14)
C15 0.0134(18) 0.0179(17) 0.0179(16) -0.0022(13) 0.0002(13) -0.0087(15)
C16 0.021(2) 0.0145(16) 0.0170(16) -0.0024(13) -0.0028(14) -0.0075(15)
C17 0.0130(18) 0.0150(15) 0.0061(13) -0.0040(12) -0.0037(12) -0.0027(14)
C18 0.0131(18) 0.0175(16) 0.0104(14) -0.0036(12) -0.0026(12) -0.0074(14)
C19 0.0220(19) 0.0109(15) 0.0092(14) -0.0020(12) -0.0058(13) -0.0065(15)
C20 0.019(2) 0.0109(16) 0.0108(15) 0.0037(13) -0.0071(14) -0.0078(15)
C21 0.0088(17) 0.0160(16) 0.0118(14) -0.0072(12) 0.0040(12) -0.0047(13)
C22 0.0143(18) 0.0081(15) 0.0117(14) -0.0016(12) 0.0014(12) -0.0041(13)
C23 0.0097(17) 0.0166(16) 0.0109(14) -0.0042(12) -0.0024(12) -0.0023(14)
C24 0.0109(17) 0.0179(17) 0.0066(14) -0.0052(12) 0.0028(12) -0.0021(14)
C25 0.0118(17) 0.0074(14) 0.0100(14) -0.0009(11) -0.0021(12) -0.0036(13)
C26 0.0127(17) 0.0132(15) 0.0068(13) -0.0044(11) 0.0032(12) -0.0078(14)
C27 0.0101(17) 0.0069(14) 0.0129(14) -0.0014(12) -0.0019(12) -0.0012(12)
Br1 0.01626(18) 0.01464(16) 0.01531(16) 0.00093(12) -0.00445(13) -0.00750(14)
Br2 0.01285(18) 0.01547(16) 0.01195(15) -0.00765(12) -0.00134(12) -0.00358(13)

loop_
_atom_type_symbol
_atom_type_description
_atom_type_scat_dispersion_real
_atom_type_scat_dispersion_imag
_atom_type_scat_source
C C 0.0033 0.0016 'International Tables Vol C Tables 4.2.6.8 and 6.1.1.4'
H H 0.0000 0.0000 'International Tables Vol C Tables 4.2.6.8 and 6.1.1.4'
Br Br -0.2901 2.4595 'International Tables Vol C Tables 4.2.6.8 and 6.1.1.4'
N N 0.0061 0.0033 'International Tables Vol C Tables 4.2.6.8 and 6.1.1.4'
O O 0.0106 0.0060 'International Tables Vol C Tables 4.2.6.8 and 6.1.1.4'

loop_
_geom_angle_atom_site_label_1
_geom_angle_atom_site_label_2
_geom_angle_atom_site_label_3
_geom_angle
_geom_angle_site_symmetry_1
_geom_angle_site_symmetry_3
_geom_angle_publ_flag
H1WB O1W H1WA 109.5 . . ?
H2WB O2W H2WA 109.5 . . ?
H3WB O3W H3WA 109.5 . . ?
H4WB O4W H4WA 109.5 . . ?
H5WB O5W H5WA 109.5 . . ?
C10 N27 C11 109.2(2) . . ?
C10 N27 C9 124.9(2) . . ?
C11 N27 C9 125.8(2) . . ?
C10 N29 C12 109.2(2) . . ?
C10 N29 C13 124.6(2) . . ?
C12 N29 C13 126.1(2) . . ?
C9 N32 C5 115.4(2) . . ?
C2 N38 C4 108.7(2) . . ?
C2 N38 C5 124.0(2) . . ?
C4 N38 C5 127.2(2) . . ?
C2 N40 C3 108.9(2) . . ?
C2 N40 C1 123.9(2) . . ?
C3 N40 C1 126.8(2) . . ?
N40 C1 C17 111.1(2) . 2_666 ?
N40 C1 H1A 109.4 . . ?
C17 C1 H1A 109.4 2_666 . ?
N40 C1 H1B 109.4 . . ?
C17 C1 H1B 109.4 2_666 . ?
H1A C1 H1B 108.0 . . ?
N40 C2 N38 108.3(2) . . ?
N40 C2 H2A 125.8 . . ?
N38 C2 H2A 125.8 . . ?
C4 C3 N40 107.7(2) . . ?
C4 C3 H3A 126.2 . . ?
N40 C3 H3A 126.2 . . ?
C3 C4 N38 106.4(2) . . ?
C3 C4 H4A 126.8 . . ?
N38 C4 H4A 126.8 . . ?
N32 C5 C6 125.2(3) . . ?
N32 C5 N38 113.7(2) . . ?
C6 C5 N38 121.1(2) . . ?
C5 C6 C7 117.1(3) . . ?
C5 C6 H6A 121.4 . . ?
C7 C6 H6A 121.4 . . ?
C6 C7 C8 120.1(3) . . ?
C6 C7 H7A 120.0 . . ?
C8 C7 H7A 120.0 . . ?
C9 C8 C7 116.5(3) . . ?
C9 C8 H8A 121.7 . . ?
C7 C8 H8A 121.7 . . ?
N32 C9 C8 125.6(2) . . ?
N32 C9 N27 113.7(2) . . ?
C8 C9 N27 120.6(2) . . ?
N29 C10 N27 108.3(2) . . ?
N29 C10 H10A 125.8 . . ?
N27 C10 H10A 125.8 . . ?
C12 C11 N27 105.9(2) . . ?
C12 C11 H11A 127.0 . . ?
N27 C11 H11A 127.0 . . ?
C11 C12 N29 107.3(2) . . ?
C11 C12 H12A 126.4 . . ?
N29 C12 H12A 126.4 . . ?
N29 C13 C14 112.0(2) . . ?
N29 C13 H13A 109.2 . . ?
C14 C13 H13A 109.2 . . ?
N29 C13 H13B 109.2 . . ?
C14 C13 H13B 109.2 . . ?
H13A C13 H13B 107.9 . . ?
C15 C14 C19 118.7(3) . . ?
C15 C14 C13 119.6(3) . . ?
C19 C14 C13 121.7(3) . . ?
C16 C15 C14 120.4(3) . . ?
C16 C15 H15A 119.8 . . ?
C14 C15 H15A 119.8 . . ?
C15 C16 C17 121.1(3) . . ?
C15 C16 H16A 119.5 . . ?
C17 C16 H16A 119.5 . . ?
C18 C17 C16 118.6(3) . . ?
C18 C17 C1 120.6(3) . 2_666 ?
C16 C17 C1 120.8(3) . 2_666 ?
C17 C18 C19 120.7(3) . . ?
C17 C18 H18A 119.6 . . ?
C19 C18 H18A 119.6 . . ?
C18 C19 C14 120.5(3) . . ?
C18 C19 H19A 119.8 . . ?
C14 C19 H19A 119.8 . . ?
O2 C20 O1 126.9(3) . . ?
O2 C20 C21 118.1(3) . . ?
O1 C20 C21 115.0(3) . . ?
C22 C21 C23 118.0(3) . 2_666 ?
C22 C21 C20 122.4(2) . . ?
C23 C21 C20 119.6(2) 2_666 . ?
C23 C22 C21 121.7(2) . . ?
C23 C22 Br1 118.5(2) . . ?
C21 C22 Br1 119.7(2) . . ?
C22 C23 C21 120.3(3) . 2_666 ?
C22 C23 H23A 119.9 . . ?
C21 C23 H23A 119.9 2_666 . ?
O4 C24 O3 127.0(3) . . ?
O4 C24 C25 117.1(2) . . ?
O3 C24 C25 115.8(2) . . ?
C26 C25 C27 117.2(2) . 2_655 ?
C26 C25 C24 124.2(2) . . ?
C27 C25 C24 118.5(3) 2_655 . ?
C25 C26 C27 122.0(3) . . ?
C25 C26 Br2 120.4(2) . . ?
C27 C26 Br2 117.5(2) . . ?
C26 C27 C25 120.8(3) . 2_655 ?
C26 C27 H27A 119.6 . . ?
C25 C27 H27A 119.6 2_655 . ?

loop_
_geom_bond_atom_site_label_1
_geom_bond_atom_site_label_2
_geom_bond_distance
_geom_bond_site_symmetry_2
_geom_bond_publ_flag
O1W H1WB 0.8501 . ?
O1W H1WA 0.8501 . ?
O1 C20 1.268(4) . ?
O2W H2WB 0.8497 . ?
O2W H2WA 0.8496 . ?
O2 C20 1.234(4) . ?
O3W H3WB 0.8505 . ?
O3W H3WA 0.8498 . ?
O3 C24 1.265(3) . ?
O4 C24 1.249(3) . ?
O4W H4WB 0.8498 . ?
O4W H4WA 0.8500 . ?
O5W H5WB 0.8499 . ?
O5W H5WA 0.8499 . ?
N27 C10 1.334(3) . ?
N27 C11 1.389(3) . ?
N27 C9 1.435(3) . ?
N29 C10 1.318(3) . ?
N29 C12 1.382(4) . ?
N29 C13 1.477(3) . ?
N32 C9 1.323(3) . ?
N32 C5 1.332(3) . ?
N38 C2 1.336(4) . ?
N38 C4 1.393(3) . ?
N38 C5 1.434(4) . ?
N40 C2 1.321(3) . ?
N40 C3 1.382(3) . ?
N40 C1 1.480(4) . ?
C1 C17 1.508(4) 2_666 ?
C1 H1A 0.9700 . ?
C1 H1B 0.9700 . ?
C2 H2A 0.9300 . ?
C3 C4 1.341(4) . ?
C3 H3A 0.9300 . ?
C4 H4A 0.9300 . ?
C5 C6 1.374(4) . ?
C6 C7 1.381(4) . ?
C6 H6A 0.9300 . ?
C7 C8 1.383(4) . ?
C7 H7A 0.9300 . ?
C8 C9 1.382(4) . ?
C8 H8A 0.9300 . ?
C10 H10A 0.9300 . ?
C11 C12 1.358(4) . ?
C11 H11A 0.9300 . ?
C12 H12A 0.9300 . ?
C13 C14 1.505(4) . ?
C13 H13A 0.9700 . ?
C13 H13B 0.9700 . ?
C14 C15 1.391(4) . ?
C14 C19 1.391(4) . ?
C15 C16 1.381(4) . ?
C15 H15A 0.9300 . ?
C16 C17 1.389(4) . ?
C16 H16A 0.9300 . ?
C17 C18 1.385(4) . ?
C18 C19 1.387(4) . ?
C18 H18A 0.9300 . ?
C19 H19A 0.9300 . ?
C20 C21 1.523(4) . ?
C21 C22 1.388(4) . ?
C21 C23 1.389(4) 2_666 ?
C22 C23 1.386(4) . ?
C22 Br1 1.908(3) . ?
C23 H23A 0.9300 . ?
C24 C25 1.528(4) . ?
C25 C26 1.383(4) . ?
C25 C27 1.393(4) 2_655 ?
C26 C27 1.385(4) . ?
C26 Br2 1.909(3) . ?
C27 H27A 0.9300 . ?

loop_
_geom_torsion_atom_site_label_1
_geom_torsion_atom_site_label_2
_geom_torsion_atom_site_label_3
_geom_torsion_atom_site_label_4
_geom_torsion
_geom_torsion_site_symmetry_1
_geom_torsion_site_symmetry_2
_geom_torsion_site_symmetry_3
_geom_torsion_site_symmetry_4
_geom_torsion_publ_flag
C2 N40 C1 C17 55.7(4) . . . 2_666 ?
C3 N40 C1 C17 -116.7(3) . . . 2_666 ?
C3 N40 C2 N38 0.4(3) . . . . ?
C1 N40 C2 N38 -173.2(3) . . . . ?
C4 N38 C2 N40 -0.1(3) . . . . ?
C5 N38 C2 N40 175.6(3) . . . . ?
C2 N40 C3 C4 -0.5(3) . . . . ?
C1 N40 C3 C4 172.8(3) . . . . ?
N40 C3 C4 N38 0.5(3) . . . . ?
C2 N38 C4 C3 -0.2(3) . . . . ?
C5 N38 C4 C3 -175.7(3) . . . . ?
C9 N32 C5 C6 0.9(4) . . . . ?
C9 N32 C5 N38 -175.9(3) . . . . ?
C2 N38 C5 N32 13.2(4) . . . . ?
C4 N38 C5 N32 -172.0(3) . . . . ?
C2 N38 C5 C6 -163.8(3) . . . . ?
C4 N38 C5 C6 11.0(5) . . . . ?
N32 C5 C6 C7 -0.3(5) . . . . ?
N38 C5 C6 C7 176.3(3) . . . . ?
C5 C6 C7 C8 -0.4(5) . . . . ?
C6 C7 C8 C9 0.5(5) . . . . ?
C5 N32 C9 C8 -0.9(4) . . . . ?
C5 N32 C9 N27 177.7(2) . . . . ?
C7 C8 C9 N32 0.2(5) . . . . ?
C7 C8 C9 N27 -178.3(3) . . . . ?
C10 N27 C9 N32 -177.5(3) . . . . ?
C11 N27 C9 N32 -0.9(4) . . . . ?
C10 N27 C9 C8 1.1(4) . . . . ?
C11 N27 C9 C8 177.8(3) . . . . ?
C12 N29 C10 N27 0.3(3) . . . . ?
C13 N29 C10 N27 -176.1(3) . . . . ?
C11 N27 C10 N29 -0.3(3) . . . . ?
C9 N27 C10 N29 176.8(3) . . . . ?
C10 N27 C11 C12 0.2(3) . . . . ?
C9 N27 C11 C12 -176.9(3) . . . . ?
N27 C11 C12 N29 -0.1(3) . . . . ?
C10 N29 C12 C11 -0.1(3) . . . . ?
C13 N29 C12 C11 176.2(3) . . . . ?
C10 N29 C13 C14 105.0(3) . . . . ?
C12 N29 C13 C14 -70.8(4) . . . . ?
N29 C13 C14 C15 108.6(3) . . . . ?
N29 C13 C14 C19 -72.9(3) . . . . ?
C19 C14 C15 C16 -1.3(4) . . . . ?
C13 C14 C15 C16 177.2(3) . . . . ?
C14 C15 C16 C17 0.5(4) . . . . ?
C15 C16 C17 C18 0.9(4) . . . . ?
C15 C16 C17 C1 -177.1(3) . . . 2_666 ?
C16 C17 C18 C19 -1.6(4) . . . . ?
C1 C17 C18 C19 176.4(2) 2_666 . . . ?
C17 C18 C19 C14 0.8(4) . . . . ?
C15 C14 C19 C18 0.7(4) . . . . ?
C13 C14 C19 C18 -177.8(2) . . . . ?
O2 C20 C21 C22 -85.3(4) . . . . ?
O1 C20 C21 C22 95.2(3) . . . . ?
O2 C20 C21 C23 95.0(3) . . . 2_666 ?
O1 C20 C21 C23 -84.5(3) . . . 2_666 ?
C23 C21 C22 C23 -0.9(5) 2_666 . . . ?
C20 C21 C22 C23 179.4(3) . . . . ?
C23 C21 C22 Br1 177.3(2) 2_666 . . . ?
C20 C21 C22 Br1 -2.4(4) . . . . ?
C21 C22 C23 C21 1.0(5) . . . 2_666 ?
Br1 C22 C23 C21 -177.3(2) . . . 2_666 ?
O4 C24 C25 C26 55.5(4) . . . . ?
O3 C24 C25 C26 -127.5(3) . . . . ?
O4 C24 C25 C27 -119.6(3) . . . 2_655 ?
O3 C24 C25 C27 57.4(3) . . . 2_655 ?
C27 C25 C26 C27 1.1(4) 2_655 . . . ?
C24 C25 C26 C27 -174.0(2) . . . . ?
C27 C25 C26 Br2 -177.92(18) 2_655 . . . ?
C24 C25 C26 Br2 6.9(4) . . . . ?
C25 C26 C27 C25 -1.1(4) . . . 2_655 ?
Br2 C26 C27 C25 177.91(19) . . . 2_655 ?
